data_7042207
loop_
_publ_author_name
'Treadwell, LaRico J.'
'Boyle, Timothy J.'
'Phelan, W. Adam'
'Parkes, Marie V.'
'Young, David P.'

_publ_section_title
;
 Synthesis and characterization of a series of nickel(II) alkoxide
 precursors and their utility for Ni(0) nanoparticle production
;
_journal_name_full 'Dalton Trans.'
_journal_paper_doi 10.1039/C6DT04083G
_journal_year 2017
_chemical_formula_sum 'C38 H42 N4 Ni O2'
_chemical_formula_weight 645.46
_chemical_name_common NioPP2Py3
_space_group_crystal_system monoclinic
_space_group_IT_number 14
_space_group_name_Hall '-P 2ybc'
_space_group_name_H-M_alt 'P 1 21/c 1'
_symmetry_space_group_name_Hall '-P 2ybc'
_symmetry_space_group_name_H-M 'P 1 21/c 1'
_atom_sites_solution_hydrogens geom
_audit_update_record
;
2016-10-19 deposited with the CCDC.
2017-02-22 downloaded from the CCDC.
;
_cell_angle_alpha 90
_cell_angle_beta 105.031(2)
_cell_angle_gamma 90
_cell_formula_units_Z 2
_cell_length_a 9.5179(5)
_cell_length_b 14.6472(8)
_cell_length_c 15.7614(8)
_cell_measurement_reflns_used 368
_cell_measurement_temperature 100.(2)
_cell_measurement_theta_max 29.6972
_cell_measurement_theta_min 1.9220
_cell_volume 2122.13(19)
_computing_cell_refinement 'Bruker SAINT'
_computing_data_collection 'Bruker APEX2'
_computing_data_reduction 'Bruker SAINT'
_computing_molecular_graphics 'Bruker SHELXTL'
_computing_publication_material 'Bruker SHELXTL'
_computing_structure_refinement 'SHELXL-2014/7 (Sheldrick, 2014)'
_diffrn_ambient_temperature 100.(2)
_diffrn_detector_area_resol_mean 8.3333
_diffrn_measured_fraction_theta_full 0.999
_diffrn_measured_fraction_theta_max 0.999
_diffrn_measurement_device_type 'Apex II Bruker CCD'
_diffrn_measurement_method '\f and \w scans'
_diffrn_radiation_monochromator graphite
_diffrn_radiation_type 'Mo K\a'
_diffrn_radiation_wavelength 0.71073
_diffrn_reflns_av_R_equivalents 0.0343
_diffrn_reflns_av_unetI/netI 0.0261
_diffrn_reflns_limit_h_max 11
_diffrn_reflns_limit_h_min -11
_diffrn_reflns_limit_k_max 17
_diffrn_reflns_limit_k_min -13
_diffrn_reflns_limit_l_max 18
_diffrn_reflns_limit_l_min -18
_diffrn_reflns_number 25626
_diffrn_reflns_theta_full 25.35
_diffrn_reflns_theta_max 25.35
_diffrn_reflns_theta_min 1.93
_diffrn_source 'fine-focus tube'
_exptl_absorpt_coefficient_mu 0.488
_exptl_absorpt_correction_T_max 0.89
_exptl_absorpt_correction_T_min 0.83
_exptl_absorpt_correction_type multi-scan
_exptl_absorpt_process_details '  SADABS-2014/5 (Bruker,201)'
_exptl_crystal_colour green
_exptl_crystal_density_diffrn 1.010
_exptl_crystal_density_method 'not measured'
_exptl_crystal_description rod
_exptl_crystal_F_000 684
_exptl_crystal_size_max 0.627
_exptl_crystal_size_mid 0.308
_exptl_crystal_size_min 0.256
_refine_diff_density_max 0.951
_refine_diff_density_min -0.407
_refine_ls_extinction_method none
_refine_ls_goodness_of_fit_ref 1.035
_refine_ls_hydrogen_treatment constr
_refine_ls_matrix_type full
_refine_ls_number_parameters 207
_refine_ls_number_reflns 3878
_refine_ls_number_restraints 0
_refine_ls_restrained_S_all 1.035
_refine_ls_R_factor_all 0.0569
_refine_ls_R_factor_gt 0.0426
_refine_ls_shift/su_max 0.000
_refine_ls_shift/su_mean 0.000
_refine_ls_structure_factor_coef Fsqd
_refine_ls_weighting_details 'w=1/[\s^2^(Fo^2^)+(0.0536P)^2^+2.5316P] where P=(Fo^2^+2Fc^2^)/3'
_refine_ls_weighting_scheme calc
_refine_ls_wR_factor_gt 0.1095
_refine_ls_wR_factor_ref 0.1184
_reflns_number_gt 3093
_reflns_number_total 3878
_reflns_threshold_expression 'I > 2\s(I)'
_cod_data_source_file c6dt04083g2.cif
_cod_data_source_block I
_cod_database_code 7042207

loop_
_space_group_symop_operation_xyz
'x, y, z'
'-x, y+1/2, -z+1/2'
'-x, -y, -z'
'x, -y-1/2, z-1/2'

loop_
_atom_site_type_symbol
_atom_site_label
_atom_site_fract_x
_atom_site_fract_y
_atom_site_fract_z
_atom_site_U_iso_or_equiv
_atom_site_adp_type
_atom_site_calc_flag
_atom_site_refinement_flags_adp
_atom_site_refinement_flags_occupancy
_atom_site_refinement_flags_posn
_atom_site_occupancy
Ni Ni1 0.5 0.5 0.5 0.01890(14) Uani d . P S 1
N N1 0.6700(2) 0.48648(14) 0.43253(13) 0.0234(5) Uani d . . . 1
O O1 0.55242(18) 0.63389(11) 0.53039(11) 0.0236(4) Uani d . . . 1
N N2 0.3364(2) 0.53131(14) 0.38264(13) 0.0227(4) Uani d . . . 1
C C1 0.5575(2) 0.71157(17) 0.49001(16) 0.0226(5) Uani d . . . 1
C C6 0.5872(3) 0.79429(18) 0.53878(17) 0.0295(6) Uani d . . . 1
C C15 0.2535(3) 0.60553(17) 0.37773(17) 0.0259(6) Uani d . . . 1
H H15 0.2635 0.6416 0.4291 0.031 Uiso calc U . R 1
C C2 0.5352(3) 0.71822(19) 0.39796(16) 0.0269(6) Uani d . . . 1
H H2 0.5199 0.6641 0.3635 0.032 Uiso calc U . R 1
C C14 0.7746(3) 0.54929(19) 0.44460(17) 0.0287(6) Uani d . . . 1
H H14 0.7707 0.5995 0.482 0.034 Uiso calc U . R 1
C C3 0.5354(3) 0.8018(2) 0.35693(18) 0.0355(7) Uani d . . . 1
H H3 0.5193 0.8041 0.2949 0.043 Uiso calc U . R 1
C C16 0.1537(3) 0.6325(2) 0.30161(19) 0.0354(7) Uani d . . . 1
H H16 0.0968 0.686 0.3007 0.043 Uiso calc U . R 1
C C4 0.5584(3) 0.8816(2) 0.4047(2) 0.0400(7) Uani d . . . 1
H H4 0.5562 0.9389 0.3761 0.048 Uiso calc U . R 1
C C5 0.5848(3) 0.87665(19) 0.4950(2) 0.0371(7) Uani d . . . 1
H H5 0.6019 0.9315 0.5283 0.044 Uiso calc U . R 1
C C19 0.3183(3) 0.4809(2) 0.31015(17) 0.0347(7) Uani d . . . 1
H H19 0.3754 0.4273 0.3128 0.042 Uiso calc U . R 1
C C10 0.6793(3) 0.4156(2) 0.3812(2) 0.0377(7) Uani d . . . 1
H H10 0.6074 0.3692 0.3734 0.045 Uiso calc U . R 1
C C13 0.8883(3) 0.5450(2) 0.4054(2) 0.0394(7) Uani d . . . 1
H H13 0.9604 0.5914 0.4157 0.047 Uiso calc U . R 1
C C17 0.1382(3) 0.5803(2) 0.22702(19) 0.0473(8) Uani d . . . 1
H H17 0.0717 0.5977 0.1734 0.057 Uiso calc U . R 1
C C18 0.2207(4) 0.5028(2) 0.23160(19) 0.0491(9) Uani d . . . 1
H H18 0.2108 0.4648 0.1815 0.059 Uiso calc U . R 1
C C7 0.6269(4) 0.7893(2) 0.6383(2) 0.0499(9) Uani d . . . 1
H H7 0.5646 0.7416 0.6557 0.06 Uiso calc U . R 1
C C12 0.8959(4) 0.4725(2) 0.3514(2) 0.0520(9) Uani d . . . 1
H H12 0.9728 0.468 0.3234 0.062 Uiso calc U . R 1
C C11 0.7893(4) 0.4067(2) 0.3388(3) 0.0579(10) Uani d . . . 1
H H11 0.7911 0.3558 0.3017 0.069 Uiso calc U . R 1
C C9 0.7907(4) 0.7579(4) 0.6719(3) 0.0858(16) Uani d . . . 1
H H9A 0.8068 0.704 0.6388 0.129 Uiso calc U . R 1
H H9B 0.8123 0.7428 0.7345 0.129 Uiso calc U . R 1
H H9C 0.8547 0.8075 0.6632 0.129 Uiso calc U . R 1
C C8 0.6125(8) 0.8749(3) 0.6865(3) 0.117(2) Uani d . . . 1
H H8A 0.6753 0.9222 0.672 0.176 Uiso calc U . R 1
H H8B 0.6416 0.8632 0.7499 0.176 Uiso calc U . R 1
H H8C 0.5112 0.8956 0.6694 0.176 Uiso calc U . R 1

loop_
_atom_site_aniso_label
_atom_site_aniso_U_11
_atom_site_aniso_U_22
_atom_site_aniso_U_33
_atom_site_aniso_U_12
_atom_site_aniso_U_13
_atom_site_aniso_U_23
Ni1 0.0181(2) 0.0242(2) 0.0162(2) 0.00281(18) 0.00759(16) 0.00267(18)
N1 0.0220(10) 0.0294(12) 0.0211(10) 0.0048(9) 0.0096(8) 0.0032(9)
O1 0.0279(9) 0.0244(9) 0.0197(8) 0.0007(7) 0.0081(7) 0.0053(7)
N2 0.0206(10) 0.0271(11) 0.0223(11) 0.0025(9) 0.0093(8) 0.0038(9)
C1 0.0159(11) 0.0304(14) 0.0231(12) 0.0038(10) 0.0079(9) 0.0075(10)
C6 0.0354(15) 0.0264(14) 0.0326(14) 0.0038(11) 0.0197(12) 0.0049(11)
C15 0.0189(12) 0.0274(14) 0.0332(14) 0.0009(10) 0.0098(10) 0.0057(11)
C2 0.0205(12) 0.0384(15) 0.0225(12) -0.0018(11) 0.0065(10) 0.0069(11)
C14 0.0198(12) 0.0362(16) 0.0316(14) 0.0013(11) 0.0097(11) 0.0000(12)
C3 0.0228(13) 0.056(2) 0.0277(14) 0.0036(13) 0.0070(11) 0.0200(13)
C16 0.0250(14) 0.0396(16) 0.0444(17) 0.0110(12) 0.0139(12) 0.0150(13)
C4 0.0372(16) 0.0368(17) 0.0516(18) 0.0079(13) 0.0214(14) 0.0222(14)
C5 0.0441(17) 0.0260(14) 0.0508(18) 0.0051(12) 0.0298(14) 0.0083(13)
C19 0.0365(15) 0.0455(18) 0.0220(13) 0.0160(13) 0.0075(11) 0.0032(12)
C10 0.0358(15) 0.0342(16) 0.0521(18) -0.0033(13) 0.0275(14) -0.0085(14)
C13 0.0280(14) 0.0444(18) 0.0519(19) -0.0014(13) 0.0214(13) 0.0013(15)
C17 0.0384(17) 0.074(2) 0.0282(16) 0.0235(16) 0.0056(13) 0.0185(15)
C18 0.0508(19) 0.074(2) 0.0207(14) 0.0252(18) 0.0054(13) 0.0011(15)
C7 0.095(3) 0.0297(16) 0.0334(16) -0.0149(17) 0.0313(17) -0.0036(13)
C12 0.0449(18) 0.054(2) 0.075(2) -0.0041(16) 0.0483(18) -0.0094(18)
C11 0.063(2) 0.050(2) 0.080(3) -0.0085(17) 0.053(2) -0.0249(18)
C9 0.066(3) 0.136(4) 0.043(2) -0.050(3) -0.0078(19) 0.020(2)
C8 0.260(8) 0.055(3) 0.049(2) -0.048(4) 0.064(4) -0.013(2)

loop_
_atom_type_symbol
_atom_type_description
_atom_type_scat_dispersion_real
_atom_type_scat_dispersion_imag
_atom_type_scat_source
C C 0.0033 0.0016 'International Tables Vol C Tables 4.2.6.8 and 6.1.1.4'
H H 0.0000 0.0000 'International Tables Vol C Tables 4.2.6.8 and 6.1.1.4'
N N 0.0061 0.0033 'International Tables Vol C Tables 4.2.6.8 and 6.1.1.4'
Ni Ni 0.3393 1.1124 'International Tables Vol C Tables 4.2.6.8 and 6.1.1.4'
O O 0.0106 0.0060 'International Tables Vol C Tables 4.2.6.8 and 6.1.1.4'

loop_
_geom_angle_atom_site_label_1
_geom_angle_atom_site_label_2
_geom_angle_atom_site_label_3
_geom_angle_site_symmetry_1
_geom_angle_site_symmetry_3
_geom_angle
O1 Ni1 O1 3_666 . 180.0
O1 Ni1 N2 3_666 . 85.67(7)
O1 Ni1 N2 . . 94.33(7)
O1 Ni1 N2 3_666 3_666 94.33(7)
O1 Ni1 N2 . 3_666 85.67(7)
N2 Ni1 N2 . 3_666 180.00(11)
O1 Ni1 N1 3_666 3_666 91.99(7)
O1 Ni1 N1 . 3_666 88.01(7)
N2 Ni1 N1 . 3_666 86.32(7)
N2 Ni1 N1 3_666 3_666 93.67(7)
O1 Ni1 N1 3_666 . 88.01(7)
O1 Ni1 N1 . . 91.99(7)
N2 Ni1 N1 . . 93.67(7)
N2 Ni1 N1 3_666 . 86.33(7)
N1 Ni1 N1 3_666 . 180.0
C10 N1 C14 . . 117.3(2)
C10 N1 Ni1 . . 123.07(17)
C14 N1 Ni1 . . 119.55(17)
C1 O1 Ni1 . . 138.99(16)
C19 N2 C15 . . 117.3(2)
C19 N2 Ni1 . . 121.76(17)
C15 N2 Ni1 . . 120.85(17)
O1 C1 C2 . . 122.9(2)
O1 C1 C6 . . 120.3(2)
C2 C1 C6 . . 116.8(2)
C5 C6 C1 . . 119.8(2)
C5 C6 C7 . . 121.6(3)
C1 C6 C7 . . 118.6(2)
N2 C15 C16 . . 123.2(3)
N2 C15 H15 . . 118.4
C16 C15 H15 . . 118.4
C3 C2 C1 . . 121.5(3)
C3 C2 H2 . . 119.3
C1 C2 H2 . . 119.3
N1 C14 C13 . . 123.3(3)
N1 C14 H14 . . 118.4
C13 C14 H14 . . 118.4
C4 C3 C2 . . 121.0(3)
C4 C3 H3 . . 119.5
C2 C3 H3 . . 119.5
C17 C16 C15 . . 118.7(3)
C17 C16 H16 . . 120.7
C15 C16 H16 . . 120.7
C3 C4 C5 . . 118.6(3)
C3 C4 H4 . . 120.7
C5 C4 H4 . . 120.7
C4 C5 C6 . . 122.2(3)
C4 C5 H5 . . 118.9
C6 C5 H5 . . 118.9
N2 C19 C18 . . 123.2(3)
N2 C19 H19 . . 118.4
C18 C19 H19 . . 118.4
N1 C10 C11 . . 122.9(3)
N1 C10 H10 . . 118.5
C11 C10 H10 . . 118.5
C12 C13 C14 . . 119.1(3)
C12 C13 H13 . . 120.5
C14 C13 H13 . . 120.5
C18 C17 C16 . . 118.8(3)
C18 C17 H17 . . 120.6
C16 C17 H17 . . 120.6
C17 C18 C19 . . 118.8(3)
C17 C18 H18 . . 120.6
C19 C18 H18 . . 120.6
C8 C7 C6 . . 117.1(3)
C8 C7 C9 . . 106.7(4)
C6 C7 C9 . . 108.7(3)
C8 C7 H7 . . 108.0
C6 C7 H7 . . 108.0
C9 C7 H7 . . 108.0
C13 C12 C11 . . 118.4(3)
C13 C12 H12 . . 120.8
C11 C12 H12 . . 120.8
C12 C11 C10 . . 119.0(3)
C12 C11 H11 . . 120.5
C10 C11 H11 . . 120.5
C7 C9 H9A . . 109.5
C7 C9 H9B . . 109.5
H9A C9 H9B . . 109.5
C7 C9 H9C . . 109.5
H9A C9 H9C . . 109.5
H9B C9 H9C . . 109.5
C7 C8 H8A . . 109.5
C7 C8 H8B . . 109.5
H8A C8 H8B . . 109.5
C7 C8 H8C . . 109.5
H8A C8 H8C . . 109.5
H8B C8 H8C . . 109.5

loop_
_geom_bond_atom_site_label_1
_geom_bond_atom_site_label_2
_geom_bond_site_symmetry_2
_geom_bond_distance
Ni1 O1 3_666 2.0494(17)
Ni1 O1 . 2.0494(17)
Ni1 N2 . 2.136(2)
Ni1 N2 3_666 2.136(2)
Ni1 N1 3_666 2.1634(19)
Ni1 N1 . 2.1634(19)
N1 C10 . 1.332(3)
N1 C14 . 1.333(3)
O1 C1 . 1.311(3)
N2 C19 . 1.333(3)
N2 C15 . 1.334(3)
C1 C2 . 1.414(3)
C1 C6 . 1.423(4)
C6 C5 . 1.387(4)
C6 C7 . 1.517(4)
C15 C16 . 1.381(4)
C15 H15 . 0.95
C2 C3 . 1.384(4)
C2 H2 . 0.95
C14 C13 . 1.379(4)
C14 H14 . 0.95
C3 C4 . 1.377(4)
C3 H3 . 0.95
C16 C17 . 1.378(4)
C16 H16 . 0.95
C4 C5 . 1.383(4)
C4 H4 . 0.95
C5 H5 . 0.95
C19 C18 . 1.379(4)
C19 H19 . 0.95
C10 C11 . 1.387(4)
C10 H10 . 0.95
C13 C12 . 1.374(5)
C13 H13 . 0.95
C17 C18 . 1.372(4)
C17 H17 . 0.95
C18 H18 . 0.95
C7 C8 . 1.491(5)
C7 C9 . 1.579(6)
C7 H7 . 1.0
C12 C11 . 1.376(5)
C12 H12 . 0.95
C11 H11 . 0.95
C9 H9A . 0.98
C9 H9B . 0.98
C9 H9C . 0.98
C8 H8A . 0.98
C8 H8B . 0.98
C8 H8C . 0.98
